data_1568853
loop_
_publ_author_name
'Mikherdov, Alexander S.'
'Jin, Mingoo'
'Ito, Hajime'

_publ_section_title
;
 Exploring Au(i) involving halogen bonding with N-heterocyclic carbene
 Au(i) aryl complexes in crystalline media
;
_journal_issue 17
_journal_name_full 'Chemical Science'
_journal_page_first 4485
_journal_page_last 4494
_journal_paper_doi 10.1039/D3SC00373F
_journal_volume 14
_journal_year 2023
_chemical_formula_moiety 'C30 H31 Au F2 I N2, C3 F2 I, C H2 Cl2'
_chemical_formula_sum 'C34 H33 Au Cl2 F4 I2 N2'
_chemical_formula_weight 1067.329
_space_group_crystal_system triclinic
_space_group_IT_number 2
_space_group_name_Hall '-P 1'
_space_group_name_H-M_alt 'P -1'
_symmetry_Int_Tables_number 2
_atom_sites_solution_primary dual
_audit_creation_date 2022-03-24
_audit_creation_method
;
Olex2 1.5-alpha
(compiled 2022.03.08 svn.r54f81f84 for OlexSys, GUI svn.r6487)
;
_audit_update_record
;
2022-11-11 deposited with the CCDC.	2023-04-10 downloaded from the CCDC.
;
_cell_angle_alpha 74.096(1)
_cell_angle_beta 80.819(1)
_cell_angle_gamma 78.995(1)
_cell_formula_units_Z 2
_cell_length_a 10.3331(2)
_cell_length_b 10.6351(2)
_cell_length_c 17.2876(3)
_cell_measurement_reflns_used 41404
_cell_measurement_temperature 123
_cell_measurement_theta_max 76.1260
_cell_measurement_theta_min 2.6640
_cell_volume 1781.87(6)
_computing_cell_refinement 'CrysAlisPro 1.171.40.69a (Rigaku OD, 2020)'
_computing_data_collection 'CrysAlisPro 1.171.40.69a (Rigaku OD, 2020)'
_computing_data_reduction 'CrysAlisPro 1.171.40.69a (Rigaku OD, 2020)'
_computing_molecular_graphics 'Olex2 1.5-alpha (Dolomanov et al., 2009)'
_computing_publication_material 'Olex2 1.5-alpha (Dolomanov et al., 2009)'
_computing_structure_refinement 'olex2.refine 1.5-alpha (Bourhis et al., 2015)'
_computing_structure_solution 'SHELXT 2018/2 (Sheldrick, 2018)'
_diffrn_ambient_temperature 123
_diffrn_detector 'Hybrid Pixel Array Detector'
_diffrn_detector_area_resol_mean 10.0000
_diffrn_detector_type HyPix
_diffrn_measured_fraction_theta_full 0.9994
_diffrn_measured_fraction_theta_max 0.9571
_diffrn_measurement_details
;
List of Runs (angles in degrees, time in seconds):

  # Type    Start    End  Width  t~exp~   \w     \q     \k     \f   Frames
#--------------------------------------------------------------------------
  1  \w     30.00  56.00   0.50    0.05    --   49.03  77.00 120.00   52
  2  \w     30.00  56.00   0.50    0.05    --   50.00  78.00 -59.93   52
  3  \w     29.00  55.00   0.50    0.05    --   50.00  80.00 -98.82   52
  4  \w     95.00 121.00   0.50    0.05    --   50.00  78.00 -59.93   52
  5  \w     31.00  68.00   0.50    0.08    --  102.75 -57.00 -30.00   74
  6  \w     32.00  65.00   0.50    0.08    --  102.75 -57.00   0.00   66
  7  \w     31.00  67.00   0.50    0.08    --  102.75 -57.00 -60.00   72
  8  \w     31.00  68.00   0.50    0.08    --  102.75 -57.00-150.00   74
  9  \w    128.00 173.00   0.50    0.08    --  102.75 118.00-104.00   90
 10  \w     81.00 124.00   0.50    0.08    --  102.75 159.00  48.00   86
 11  \w     92.00 120.00   0.50    0.08    --  102.75 118.00-104.00   56
 12  \w     33.00  81.00   0.50    0.05    --   54.00  78.00-158.89   96
 13  \w     41.00  67.00   0.50    0.05    --   62.00  78.00-139.98   52
 14  \w     43.00  69.00   0.50    0.05    --   62.00  77.00 -99.58   52
 15  \w     41.00  91.00   0.50    0.05    --   62.00  78.00 -22.24  100
 16  \w     49.00  78.00   0.50    0.05    --   70.00  77.00 -54.47   58
 17  \w     45.00 102.00   0.50    0.05    --   66.00  79.00  81.14  114
 18  \w     49.00  90.00   0.50    0.05    --   70.00  77.00 114.76   82
 19  \w     33.00  69.00   0.50    0.05    --   54.00  78.00 139.26   72
 20  \w     38.00  63.00   0.50    0.05    --   58.00  76.00  79.74   50
 21  \w     82.00 115.00   0.50    0.08    --  102.75  77.00 -30.00   66
 22  \w     92.00 117.00   0.50    0.05    --   70.00  75.00 -71.61   50
 23  \w     51.00  77.00   0.50    0.05    --   70.00  75.00 -71.61   52
 24  \w     84.00 173.00   0.50    0.08    --  102.75  77.00-180.00  178
 25  \w    139.00 172.00   0.50    0.08    --  102.75  77.00 -30.00   66
 26  \w     43.00  71.00   0.50    0.05    --   62.00  73.00 161.51   56
 27  \w     12.00  37.00   0.50    0.05    --   38.00  89.00-107.52   50
 28  \w     -4.00  21.00   0.50    0.05    --   26.00  96.00-139.67   50
 29  \w    -46.00 -20.00   0.50    0.05    --    2.00 132.00-148.67   52
 30  \w     -5.00  21.00   0.50    0.05    --   22.00  95.00 -45.43   52
 31  \w    -10.00  18.00   0.50    0.05    --   22.00 100.00  24.41   56
 32  \w     11.00  40.00   0.50    0.05    --   38.00  90.00  44.16   58
 33  \w     64.00  89.00   0.50    0.05    --   49.03 159.00  48.00   50
 34  \w     15.00  40.00   0.50    0.05    --   42.00  91.00  63.89   50
 35  \w    -15.00  11.00   0.50    0.05    --   18.00 102.00 113.92   52
 36  \w    -97.00 -72.00   0.50    0.05    --  -49.03 159.00  48.00   50
 37  \w    -64.00 -31.00   0.50    0.08    -- -102.00  57.00  30.00   66
 38  \w    -91.00  -9.00   0.50    0.05    --  -49.03 118.00-104.00  164
 39  \w    -58.00 -33.00   0.50    0.08    -- -102.00  57.00-150.00   50
 40  \w   -109.00 -71.00   0.50    0.08    -- -102.00 118.00-104.00   76
 41  \w   -111.00 -36.00   0.50    0.08    -- -102.00 125.00  30.00  150
 42  \w    -56.00 -31.00   0.50    0.08    -- -102.00 159.00  48.00   50
 43  \w   -110.00 -82.00   0.50    0.08    -- -102.00 159.00  48.00   56
 44  \w     32.00 105.00   0.50    0.08    --  102.75 -99.00 120.00  146
 45  \w     81.00 106.00   0.50    0.08    --  102.75-125.00  90.00   50
 46  \w     32.00  58.00   0.50    0.08    --  102.75-125.00  90.00   52
 47  \w     60.00  85.00   0.50    0.08    --  102.75-159.00  15.00   50
 48  \w     44.00 111.00   0.50    0.08    --  102.75-125.00 -90.00  134
 49  \w     36.00 101.00   0.50    0.08    --  102.75 -99.00-180.00  130
 50  \w     74.00 106.00   0.50    0.08    --  102.75 -99.00 -30.00   64
 51  \w     38.00 106.00   0.50    0.08    --  102.75 -99.00 -60.00  136
 52  \w     58.00  93.00   0.50    0.05    --   49.03-159.00  15.00   70
 53  \w     70.00  95.00   0.50    0.08    --  102.75-118.00 168.00   50
 54  \w     21.00  50.00   0.50    0.05    --   49.03-118.00 168.00   58
 55  \w    -87.00 -61.00   0.50    0.08    --  -82.00 -80.00 158.42   52
 56  \w    -86.00 -60.00   0.50    0.08    --  -82.00 -80.00  83.64   52
 57  \w   -105.00 -64.00   0.50    0.08    --  -86.00 -80.00  40.19   82
 58  \w    -57.00 -32.00   0.50    0.05    --  -54.00 -79.00 -38.26   50
 59  \w   -118.00 -76.00   0.50    0.08    --  -98.00 -79.00  10.28   84
 60  \w   -167.00-127.00   0.50    0.08    --  -98.00 -79.00  10.28   80
 61  \w   -151.00-108.00   0.50    0.08    --  -86.00 -80.00  40.19   86
 62  \w   -106.00 -77.00   0.50    0.08    --  -98.00 -78.00  91.57   58
 63  \w   -168.00-110.00   0.50    0.08    --  -98.00 -78.00  91.57  116
 64  \w   -162.00-118.00   0.50    0.08    --  -94.00 -77.00  22.83   88
 65  \w   -113.00 -73.00   0.50    0.08    --  -94.00 -77.00  22.83   80
 66  \w   -112.00 -69.00   0.50    0.08    --  -90.00 -77.00 -58.19   86
 67  \w   -148.00-123.00   0.50    0.08    --  -90.00 -77.00 -58.19   50
 68  \w   -152.00 -70.00   0.50    0.08    --  -90.00 -76.00 110.67  164
 69  \w   -112.00 -86.00   0.50    0.05    --  -54.00 -77.00  21.56   52
 70  \w    -60.00 -33.00   0.50    0.05    --  -54.00 -77.00  21.56   54
 71  \w    -53.00 -28.00   0.50    0.05    --  -49.03 -77.00 -30.00   50
 72  \w    -87.00 -62.00   0.50    0.08    --  -82.00 -75.00 -34.39   50
 73  \w    -95.00 -70.00   0.50    0.08    --  -90.00 -75.00 -82.55   50
 74  \w    -57.00 -32.00   0.50    0.05    --  -49.03 -77.00-180.00   50
 75  \w    -99.00 -66.00   0.50    0.08    --  -86.00 -74.00-167.63   66
 76  \w   -111.00 -62.00   0.50    0.08    --  -82.00 -74.00-147.18   98
 77  \w   -161.00 -70.00   0.50    0.08    --  -90.00 -75.00-142.07  182
 78  \w   -158.00-107.00   0.50    0.08    --  -86.00 -74.00-167.63  102
 79  \w   -149.00 -70.00   0.50    0.08    --  -90.00 -74.00 -68.16  158
 80  \w    -88.00 -63.00   0.50    0.08    --  -82.00 -73.00 -13.59   50
 81  \w    -97.00 -66.00   0.50    0.08    --  -86.00 -74.00  56.83   62
 82  \w    -86.00 -61.00   0.50    0.08    --  -78.00 -73.00  58.54   50
 83  \w    -91.00 -66.00   0.50    0.08    --  -82.00 -72.00  84.87   50
 84  \w    -87.00 -46.00   0.50    0.05    --  -66.00 -74.00 135.25   82
 85  \w    -84.00 -59.00   0.50    0.08    --  -78.00 -72.00 170.04   50
 86  \w    -94.00 -68.00   0.50    0.08    --  -86.00 -70.00 123.89   52
 87  \w   -160.00 -70.00   0.50    0.08    --  -90.00 -74.00 121.98  180
 88  \w   -155.00-130.00   0.50    0.08    --  -86.00 -70.00 123.89   50
 89  \w    -77.00 -52.00   0.50    0.05    --  -70.00 -70.00  17.96   50
 90  \w    -85.00 -60.00   0.50    0.08    --  -78.00 -71.00   5.38   50
 91  \w   -160.00 -77.00   0.50    0.08    --  -94.00 -69.00  44.37  166
 92  \w   -146.00 -77.00   0.50    0.08    --  -94.00 -69.00 -93.40  138
 93  \w    -85.00 -60.00   0.50    0.08    --  -78.00 -71.00-135.55   50
 94  \w    -89.00 -64.00   0.50    0.08    --  -82.00 -71.00-112.49   50
 95  \w   -118.00 -77.00   0.50    0.08    --  -94.00 -67.00-120.47   82
 96  \w    -79.00 -54.00   0.50    0.05    --  -70.00 -67.00-179.14   50
 97  \w    -98.00 -73.00   0.50    0.08    --  -90.00 -67.00 -37.19   50
 98  \w   -154.00-106.00   0.50    0.08    --  -90.00 -67.00 -37.19   96
 99  \w    -97.00 -71.00   0.50    0.08    --  -86.00 -65.00 130.27   52
100  \w   -105.00 -77.00   0.50    0.08    --  -94.00 -68.00 161.27   56
101  \w   -119.00 -73.00   0.50    0.08    --  -86.00 -61.00 159.88   92
102  \w   -161.00-113.00   0.50    0.08    --  -94.00 -68.00 161.27   96
103  \w   -161.00-135.00   0.50    0.08    -- -102.00-118.00 168.00   52
104  \w   -129.00-104.00   0.50    0.08    -- -102.00-159.00  15.00   50
105  \w   -115.00 -90.00   0.50    0.05    --  -49.03-159.00  15.00   50
106  \w    -85.00 -51.00   0.50    0.05    --  -49.03-159.00  15.00   68
;
_diffrn_measurement_device 'four-circle diffractometer'
_diffrn_measurement_device_type 'XtaLAB Synergy R, DW system, HyPix'
_diffrn_measurement_method '\w scans'
_diffrn_orient_matrix_type 'CrysAlisPro convention (1999,Acta A55,543-557)'
_diffrn_orient_matrix_UB_11 -0.0246247000
_diffrn_orient_matrix_UB_12 -0.1081493000
_diffrn_orient_matrix_UB_13 0.0784392000
_diffrn_orient_matrix_UB_21 0.0434274000
_diffrn_orient_matrix_UB_22 0.0829223000
_diffrn_orient_matrix_UB_23 0.0488718000
_diffrn_orient_matrix_UB_31 -0.1444916000
_diffrn_orient_matrix_UB_32 0.0683584000
_diffrn_orient_matrix_UB_33 0.0125302000
_diffrn_radiation_monochromator mirror
_diffrn_radiation_probe x-ray
_diffrn_radiation_type 'Cu K\a'
_diffrn_radiation_wavelength 1.54184
_diffrn_reflns_av_R_equivalents 0.0844
_diffrn_reflns_av_unetI/netI 0.0364
_diffrn_reflns_Laue_measured_fraction_full 0.9994
_diffrn_reflns_Laue_measured_fraction_max 0.9571
_diffrn_reflns_limit_h_max 12
_diffrn_reflns_limit_h_min -13
_diffrn_reflns_limit_k_max 13
_diffrn_reflns_limit_k_min -13
_diffrn_reflns_limit_l_max 21
_diffrn_reflns_limit_l_min -21
_diffrn_reflns_number 54774
_diffrn_reflns_point_group_measured_fraction_full 0.9994
_diffrn_reflns_point_group_measured_fraction_max 0.9571
_diffrn_reflns_theta_full 67.6840
_diffrn_reflns_theta_max 76.37
_diffrn_reflns_theta_min 2.68
_diffrn_source 'Rotating-anode X-ray tube'
_diffrn_source_type 'Rigaku (Cu) X-ray Source'
_exptl_absorpt_coefficient_mu 23.145
_exptl_absorpt_correction_T_max 1.00000
_exptl_absorpt_correction_T_min 0.16827
_exptl_absorpt_correction_type multi-scan
_exptl_absorpt_process_details
;
CrysAlisPro 1.171.40.69a (Rigaku Oxford Diffraction, 2020)
Empirical absorption correction using spherical harmonics,
 implemented in SCALE3 ABSPACK scaling algorithm.
;
_exptl_crystal_colour 'clear colourless'
_exptl_crystal_colour_lustre clear
_exptl_crystal_colour_primary colourless
_exptl_crystal_density_diffrn 1.989
_exptl_crystal_description irregular
_exptl_crystal_F_000 1009.393
_exptl_crystal_size_max 0.2
_exptl_crystal_size_mid 0.1
_exptl_crystal_size_min 0.05
_refine_diff_density_max 2.5948
_refine_diff_density_min -3.7073
_refine_diff_density_rms 0.2523
_refine_ls_d_res_high 0.7933
_refine_ls_d_res_low 16.5182
_refine_ls_goodness_of_fit_ref 1.0407
_refine_ls_hydrogen_treatment constr
_refine_ls_matrix_type full
_refine_ls_number_constraints 54
_refine_ls_number_parameters 421
_refine_ls_number_reflns 7157
_refine_ls_number_restraints 0
_refine_ls_restrained_S_all 1.0407
_refine_ls_R_factor_all 0.0406
_refine_ls_R_factor_gt 0.0399
_refine_ls_shift/su_max -0.0001
_refine_ls_shift/su_mean 0.0000
_refine_ls_structure_factor_coef Fsqd
_refine_ls_weighting_details 'w=1/[\s^2^(Fo^2^)+(0.0761P)^2^+2.3471P] where P=(Fo^2^+2Fc^2^)/3'
_refine_ls_weighting_scheme calc
_refine_ls_wR_factor_gt 0.1033
_refine_ls_wR_factor_ref 0.1041
_reflns_Friedel_coverage 0.0
_reflns_limit_h_max 13
_reflns_limit_h_min -12
_reflns_limit_k_max 13
_reflns_limit_k_min -12
_reflns_limit_l_max 21
_reflns_limit_l_min 0
_reflns_number_gt 6945
_reflns_number_total 7157
_reflns_threshold_expression I>=2u(I)
_cod_data_source_file d3sc00373f3.cif
_cod_data_source_block 1Ph-14-FIB-DCM_123K
_cod_depositor_comments 'Adding full bibliography for 1568831--1568854.cif.'
_cod_database_code 1568853
_chemical_oxdiff_formula 'Au I Cl F N C H'
_olex2_refinement_description
;
1. Uiso/Uaniso restraints and constraints
I5 \\sim Au1: within 1.7A with sigma of 0.04 and sigma for terminal atoms of
0.08 within 1.7A
2. Others
 Fixed Sof: H1aa(0.6) H1ab(0.6) H1bc(0.4) H1bd(0.4) Cl2(0.4) Cl3(0.6)
3.a Secondary CH2 refined with riding coordinates:
 C25(H25a,H25b), C24(H24a,H24b), C1(H1aa,H1ab), C1(H1bc,H1bd)
3.b Aromatic/amide H refined with riding coordinates:
 C21(H21), C19(H19), C32(H32), C42(H42), C30(H30), C41(H41), C44(H44),
 C45(H45), C40(H40)
3.c Idealised Me refined as rotating group:
 C38(H38a,H38b,H38c), C35(H35a,H35b,H35c), C39(H39a,H39b,H39c), C34(H34a,H34b,
 H34c), C37(H37a,H37b,H37c), C36(H36a,H36b,H36c)
;
_olex2_submission_special_instructions 'No special instructions were received'
_oxdiff_exptl_absorpt_empirical_details
;
Empirical correction (ABSPACK) includes:
- Absorption correction using spherical harmonics
- Frame scaling
;
_oxdiff_exptl_absorpt_empirical_full_max 4.167
_oxdiff_exptl_absorpt_empirical_full_min 0.441

loop_
_space_group_symop_id
_space_group_symop_operation_xyz
1 x,y,z
2 -x,-y,-z

loop_
_atom_site_label
_atom_site_type_symbol
_atom_site_fract_x
_atom_site_fract_y
_atom_site_fract_z
_atom_site_U_iso_or_equiv
_atom_site_adp_type
_atom_site_occupancy
_atom_site_refinement_flags_posn
_atom_site_disorder_group
Au1 Au 0.353002(15) 0.647973(14) 0.249964(9) 0.01185(8) Uani 1.000000 . .
I5 I 0.17721(3) 0.60331(3) 0.122099(18) 0.02272(10) Uani 1.000000 . .
I11 I 0.36922(3) 0.85708(3) 0.375861(18) 0.02629(10) Uani 1.000000 . .
F6 F 0.1413(3) 0.7018(3) -0.06850(17) 0.0253(6) Uani 1.000000 . .
F7 F 0.0026(3) 0.6255(3) -0.15966(16) 0.0248(6) Uani 1.000000 . .
F12 F 0.2342(3) 1.0040(3) 0.51421(19) 0.0300(6) Uani 1.000000 . .
F13 F 0.3331(3) 1.1200(3) 0.60514(19) 0.0335(7) Uani 1.000000 . .
N23 N 0.6237(4) 0.4747(3) 0.2401(2) 0.0165(7) Uani 1.000000 . .
N26 N 0.4697(4) 0.3657(3) 0.3105(2) 0.0180(8) Uani 1.000000 . .
C17 C 0.6898(4) 0.5799(4) 0.1881(3) 0.0142(8) Uani 1.000000 . .
C27 C 0.4958(4) 0.4845(4) 0.2657(2) 0.0132(8) Uani 1.000000 . .
C4 C -0.0003(5) 0.5621(4) -0.0807(3) 0.0179(9) Uani 1.000000 . .
C22 C 0.6775(4) 0.6172(4) 0.1058(3) 0.0147(8) Uani 1.000000 . .
C21 C 0.7435(5) 0.7195(4) 0.0575(3) 0.0201(9) Uani 1.000000 . .
H21 H 0.7354(5) 0.7473(4) 0.0012(3) 0.0241(11) Uiso 1.000000 R .
C2 C 0.0739(4) 0.5405(5) 0.0485(3) 0.0191(9) Uani 1.000000 . .
C33 C 0.2903(5) 0.3732(5) 0.4211(3) 0.0221(10) Uani 1.000000 . .
C18 C 0.7676(5) 0.6390(4) 0.2227(3) 0.0175(9) Uani 1.000000 . .
C9 C 0.4181(5) 1.0621(4) 0.5531(3) 0.0187(9) Uani 1.000000 . .
C43 C 0.2020(5) 0.8035(5) 0.2451(3) 0.0190(9) Uani 1.000000 . .
C10 C 0.3660(5) 1.0025(4) 0.5053(3) 0.0192(9) Uani 1.000000 . .
C3 C 0.0713(4) 0.6012(4) -0.0332(3) 0.0173(9) Uani 1.000000 . .
C19 C 0.8323(5) 0.7393(4) 0.1729(3) 0.0203(9) Uani 1.000000 . .
H19 H 0.8857(5) 0.7804(4) 0.1955(3) 0.0243(11) Uiso 1.000000 R .
C25 C 0.5903(5) 0.2680(4) 0.3239(3) 0.0245(10) Uani 1.000000 . .
H25a H 0.6127(5) 0.2508(4) 0.3798(3) 0.0294(13) Uiso 1.000000 R .
H25b H 0.5807(5) 0.1836(4) 0.3133(3) 0.0294(13) Uiso 1.000000 R .
C38 C 0.5950(5) 0.5521(5) 0.0686(3) 0.0219(9) Uani 1.000000 . .
H38a H 0.617(3) 0.4557(5) 0.0878(17) 0.0328(14) Uiso 1.000000 GR .
H38b H 0.5007(5) 0.580(3) 0.0843(18) 0.0328(14) Uiso 1.000000 GR .
H38c H 0.614(3) 0.578(3) 0.0095(3) 0.0328(14) Uiso 1.000000 GR .
C20 C 0.8208(5) 0.7816(4) 0.0898(3) 0.0207(9) Uani 1.000000 . .
C8 C 0.4480(5) 0.9404(4) 0.4508(3) 0.0176(9) Uani 1.000000 . .
C28 C 0.3404(5) 0.3387(4) 0.3490(3) 0.0179(9) Uani 1.000000 . .
C29 C 0.2682(5) 0.2779(4) 0.3122(3) 0.0235(10) Uani 1.000000 . .
C32 C 0.1622(5) 0.3475(5) 0.4555(3) 0.0277(11) Uani 1.000000 . .
H32 H 0.1255(5) 0.3727(5) 0.5041(3) 0.0332(13) Uiso 1.000000 R .
C24 C 0.6946(5) 0.3368(4) 0.2619(3) 0.0221(10) Uani 1.000000 . .
H24a H 0.7171(5) 0.2987(4) 0.2143(3) 0.0265(12) Uiso 1.000000 R .
H24b H 0.7766(5) 0.3317(4) 0.2862(3) 0.0265(12) Uiso 1.000000 R .
C35 C 0.3691(6) 0.4377(5) 0.4615(3) 0.0298(11) Uani 1.000000 . .
H35a H 0.442(3) 0.3724(12) 0.485(2) 0.0447(17) Uiso 1.000000 GR .
H35b H 0.405(4) 0.511(3) 0.4214(6) 0.0447(17) Uiso 1.000000 GR .
H35c H 0.3113(11) 0.471(4) 0.5046(17) 0.0447(17) Uiso 1.000000 GR .
C42 C 0.1976(6) 0.9236(5) 0.1855(4) 0.0286(11) Uani 1.000000 . .
H42 H 0.2672(6) 0.9340(5) 0.1422(4) 0.0343(14) Uiso 1.000000 R .
C31 C 0.0883(5) 0.2866(5) 0.4208(3) 0.0322(12) Uani 1.000000 . .
C39 C 0.8910(6) 0.8938(5) 0.0384(3) 0.0312(12) Uani 1.000000 . .
H39a H 0.956(3) 0.8621(12) -0.0026(17) 0.0468(18) Uiso 1.000000 GR .
H39b H 0.8260(8) 0.9658(18) 0.012(2) 0.0468(18) Uiso 1.000000 GR .
H39c H 0.937(4) 0.926(3) 0.0729(5) 0.0468(18) Uiso 1.000000 GR .
C34 C 0.3224(6) 0.2394(5) 0.2345(3) 0.0301(11) Uani 1.000000 . .
H34a H 0.347(4) 0.3172(10) 0.1931(8) 0.0451(17) Uiso 1.000000 GR .
H34b H 0.401(2) 0.171(3) 0.2435(7) 0.0451(17) Uiso 1.000000 GR .
H34c H 0.2546(15) 0.205(4) 0.2163(14) 0.0451(17) Uiso 1.000000 GR .
C30 C 0.1426(5) 0.2534(5) 0.3494(3) 0.0269(11) Uani 1.000000 . .
H30 H 0.0924(5) 0.2123(5) 0.3247(3) 0.0323(13) Uiso 1.000000 R .
C37 C 0.7818(6) 0.5971(5) 0.3120(3) 0.0314(12) Uani 1.000000 . .
H37a H 0.6982(14) 0.572(4) 0.3424(3) 0.0471(18) Uiso 1.000000 GR .
H37b H 0.853(3) 0.521(3) 0.3228(5) 0.0471(18) Uiso 1.000000 GR .
H37c H 0.804(4) 0.6707(15) 0.3288(6) 0.0471(18) Uiso 1.000000 GR .
C41 C 0.0935(7) 1.0285(6) 0.1880(5) 0.0453(18) Uani 1.000000 . .
H41 H 0.0931(7) 1.1090(6) 0.1470(5) 0.054(2) Uiso 1.000000 R .
C44 C 0.0948(5) 0.7935(6) 0.3062(4) 0.0280(11) Uani 1.000000 . .
H44 H 0.0930(5) 0.7131(6) 0.3471(4) 0.0336(13) Uiso 1.000000 R .
C36 C -0.0468(6) 0.2563(7) 0.4600(4) 0.0461(16) Uani 1.000000 . .
H36a H -0.0373(6) 0.179(3) 0.506(2) 0.069(2) Uiso 1.000000 GR .
H36b H -0.097(2) 0.333(2) 0.478(3) 0.069(2) Uiso 1.000000 GR .
H36c H -0.094(2) 0.237(5) 0.4206(10) 0.069(2) Uiso 1.000000 GR .
C45 C -0.0090(6) 0.8975(7) 0.3089(5) 0.0467(17) Uani 1.000000 . .
H45 H -0.0800(6) 0.8877(7) 0.3513(5) 0.056(2) Uiso 1.000000 R .
C40 C -0.0086(7) 1.0144(6) 0.2503(5) 0.0485(19) Uani 1.000000 . .
H40 H -0.0789(7) 1.0859(6) 0.2526(5) 0.058(2) Uiso 1.000000 R .
Cl1 Cl 0.66510(17) 1.03203(17) 0.19659(12) 0.0526(4) Uani 1.000000 . .
C1 C 0.5528(7) 0.9987(8) 0.1419(5) 0.056(2) Uani 1.000000 . .
H1aa H 0.5812(7) 0.9117(8) 0.1290(5) 0.068(2) Uiso 0.600000 R -1
H1ab H 0.4621(7) 1.0021(8) 0.1711(5) 0.068(2) Uiso 0.600000 R -1
H1bc H 0.5880(7) 0.9120(8) 0.1297(5) 0.068(2) Uiso 0.400000 R 1
H1bd H 0.4686(7) 0.9887(8) 0.1778(5) 0.068(2) Uiso 0.400000 R 1
Cl2 Cl 0.5637(12) 1.1459(13) 0.0441(9) 0.113(4) Uani 0.400000 . -1
Cl3 Cl 0.5176(7) 1.1042(10) 0.0576(4) 0.109(3) Uani 0.600000 . 1

loop_
_atom_site_aniso_label
_atom_site_aniso_U_11
_atom_site_aniso_U_22
_atom_site_aniso_U_33
_atom_site_aniso_U_12
_atom_site_aniso_U_13
_atom_site_aniso_U_23
Au1 0.01625(12) 0.00939(11) 0.01082(12) -0.00605(7) -0.00090(7) -0.00162(7)
I5 0.02101(17) 0.03018(17) 0.02451(17) -0.00777(12) -0.00586(12) -0.01492(13)
I11 0.0424(2) 0.02319(17) 0.02034(17) -0.02051(14) -0.01011(13) -0.00297(12)
F6 0.0276(15) 0.0260(14) 0.0268(15) -0.0160(12) 0.0009(11) -0.0085(12)
F7 0.0312(15) 0.0303(15) 0.0146(13) -0.0087(12) -0.0048(11) -0.0046(11)
F12 0.0186(14) 0.0401(17) 0.0365(16) -0.0137(12) -0.0025(12) -0.0122(13)
F13 0.0334(17) 0.0425(18) 0.0306(16) -0.0101(14) 0.0028(13) -0.0197(14)
N23 0.0179(18) 0.0082(16) 0.0183(18) -0.0028(14) 0.0035(14) 0.0023(14)
N26 0.023(2) 0.0073(16) 0.0191(18) -0.0071(14) 0.0013(15) 0.0050(14)
C17 0.0123(19) 0.0096(18) 0.017(2) -0.0031(15) 0.0033(15) 0.0006(16)
C27 0.023(2) 0.0089(18) 0.0100(19) -0.0099(16) 0.0011(15) -0.0019(15)
C4 0.019(2) 0.018(2) 0.016(2) -0.0018(17) 0.0001(17) -0.0052(17)
C22 0.013(2) 0.0144(19) 0.016(2) -0.0033(16) 0.0038(15) -0.0044(16)
C21 0.021(2) 0.019(2) 0.015(2) -0.0030(18) 0.0012(17) 0.0036(17)
C2 0.015(2) 0.022(2) 0.025(2) -0.0034(17) -0.0029(17) -0.0116(18)
C33 0.029(3) 0.020(2) 0.016(2) -0.0126(19) 0.0023(18) 0.0010(17)
C18 0.022(2) 0.0130(19) 0.017(2) -0.0060(17) 0.0011(17) -0.0026(16)
C9 0.032(3) 0.0124(19) 0.014(2) -0.0113(17) -0.0040(17) -0.0005(16)
C43 0.020(2) 0.020(2) 0.024(2) -0.0031(18) -0.0084(18) -0.0124(19)
C10 0.024(2) 0.016(2) 0.017(2) -0.0132(17) -0.0043(17) 0.0038(17)
C3 0.018(2) 0.0152(19) 0.022(2) -0.0070(16) 0.0003(17) -0.0088(17)
C19 0.020(2) 0.018(2) 0.025(2) -0.0108(17) 0.0035(18) -0.0070(18)
C25 0.031(3) 0.0083(19) 0.028(3) -0.0059(18) 0.001(2) 0.0058(18)
C38 0.023(2) 0.026(2) 0.018(2) -0.0094(19) -0.0011(18) -0.0062(18)
C20 0.022(2) 0.013(2) 0.022(2) -0.0063(17) 0.0064(18) 0.0002(17)
C8 0.031(2) 0.0074(18) 0.016(2) -0.0131(17) -0.0061(18) 0.0032(15)
C28 0.023(2) 0.0110(18) 0.017(2) -0.0107(16) 0.0021(17) 0.0036(16)
C29 0.035(3) 0.0101(19) 0.022(2) -0.0092(18) -0.0008(19) 0.0037(17)
C32 0.034(3) 0.030(3) 0.017(2) -0.014(2) 0.005(2) -0.0022(19)
C24 0.027(2) 0.0057(18) 0.027(2) -0.0021(17) 0.0014(19) 0.0044(17)
C35 0.041(3) 0.033(3) 0.019(2) -0.018(2) 0.001(2) -0.006(2)
C42 0.032(3) 0.015(2) 0.043(3) -0.0007(19) -0.019(2) -0.008(2)
C31 0.030(3) 0.030(3) 0.028(3) -0.013(2) 0.005(2) 0.008(2)
C39 0.036(3) 0.020(2) 0.035(3) -0.016(2) 0.006(2) 0.001(2)
C34 0.040(3) 0.026(3) 0.028(3) -0.010(2) -0.001(2) -0.009(2)
C30 0.032(3) 0.022(2) 0.026(3) -0.018(2) -0.004(2) 0.0044(19)
C37 0.050(3) 0.028(3) 0.020(2) -0.013(2) -0.009(2) -0.003(2)
C41 0.058(4) 0.023(3) 0.068(5) 0.009(3) -0.044(4) -0.023(3)
C44 0.016(2) 0.036(3) 0.040(3) -0.006(2) -0.003(2) -0.022(2)
C36 0.032(3) 0.066(4) 0.035(3) -0.025(3) 0.003(2) 0.003(3)
C45 0.021(3) 0.068(4) 0.071(5) 0.001(3) -0.009(3) -0.054(4)
C40 0.038(4) 0.040(3) 0.083(5) 0.018(3) -0.034(4) -0.042(4)
Cl1 0.0456(9) 0.0511(9) 0.0730(11) 0.0040(7) -0.0136(8) -0.0392(8)
C1 0.035(4) 0.069(5) 0.076(5) 0.011(3) -0.016(3) -0.045(4)
Cl2 0.094(8) 0.098(7) 0.111(8) 0.035(6) -0.041(7) 0.016(5)
Cl3 0.071(4) 0.170(9) 0.048(2) 0.016(4) -0.018(2) 0.015(4)

loop_
_atom_type_symbol
_atom_type_scat_dispersion_real
_atom_type_scat_dispersion_imag
_atom_type_scat_Cromer_Mann_a1
_atom_type_scat_Cromer_Mann_a2
_atom_type_scat_Cromer_Mann_a3
_atom_type_scat_Cromer_Mann_a4
_atom_type_scat_Cromer_Mann_b1
_atom_type_scat_Cromer_Mann_b2
_atom_type_scat_Cromer_Mann_b3
_atom_type_scat_Cromer_Mann_b4
_atom_type_scat_Cromer_Mann_c
_atom_type_scat_source
_atom_type_scat_dispersion_source
Au -4.01093 7.72880 16.88190 18.59130 25.55820 5.86000 0.46110 8.62160 1.48260 36.39560 12.06580 'International Tables Volume C Table 6.1.1.4 (pp. 500-502)' 'Henke, Gullikson and Davis, At. Data and Nucl. Data Tables, 1993, 54, 2'
C 0.01920 0.00962 2.31000 1.02000 1.58860 0.86500 20.84390 10.20750 0.56870 51.65120 0.21560 'International Tables Volume C Table 6.1.1.4 (pp. 500-502)' 'Henke, Gullikson and Davis, At. Data and Nucl. Data Tables, 1993, 54, 2'
Cl 0.36843 0.69943 11.46040 7.19640 6.25560 1.64550 0.01040 1.16620 18.51940 47.77840 -9.55740 'International Tables Volume C Table 6.1.1.4 (pp. 500-502)' 'Henke, Gullikson and Davis, At. Data and Nucl. Data Tables, 1993, 54, 2'
F 0.07537 0.05506 3.53920 2.64120 1.51700 1.02430 10.28250 4.29440 0.26150 26.14760 0.27760 'International Tables Volume C Table 6.1.1.4 (pp. 500-502)' 'Henke, Gullikson and Davis, At. Data and Nucl. Data Tables, 1993, 54, 2'
H 0.00000 0.00000 0.49300 0.32291 0.14019 0.04081 10.51090 26.12570 3.14236 57.79970 0.00304 'International Tables Volume C Table 6.1.1.4 (pp. 500-502)' 'Henke, Gullikson and Davis, At. Data and Nucl. Data Tables, 1993, 54, 2'
I -0.19206 6.94430 20.14720 18.99490 7.51380 2.27350 4.34700 0.38140 27.76600 66.87760 4.07120 'International Tables Volume C Table 6.1.1.4 (pp. 500-502)' 'Henke, Gullikson and Davis, At. Data and Nucl. Data Tables, 1993, 54, 2'
N 0.03256 0.01839 12.21260 3.13220 2.01250 1.16630 0.00570 9.89330 28.99750 0.58260 -11.52900 'International Tables Volume C Table 6.1.1.4 (pp. 500-502)' 'Henke, Gullikson and Davis, At. Data and Nucl. Data Tables, 1993, 54, 2'

loop_
_geom_angle_atom_site_label_1
_geom_angle_atom_site_label_2
_geom_angle_atom_site_label_3
_geom_angle
_geom_angle_site_symmetry_1
_geom_angle_site_symmetry_3
_geom_angle_publ_flag
C27 Au1 I5 103.68(12) . . ?
C43 Au1 I5 77.96(13) . . ?
C43 Au1 C27 174.46(17) . . ?
C2 I5 Au1 170.31(13) . . ?
C27 N23 C17 125.6(4) . . ?
C24 N23 C17 121.0(3) . . ?
C24 N23 C27 113.0(3) . . ?
C25 N26 C27 112.5(4) . . ?
C28 N26 C27 124.5(4) . . ?
C28 N26 C25 122.7(3) . . ?
C22 C17 N23 119.7(4) . . ?
C18 C17 N23 118.1(4) . . ?
C18 C17 C22 122.1(4) . . ?
N23 C27 Au1 129.2(3) . . ?
N26 C27 Au1 122.0(3) . . ?
N26 C27 N23 108.7(4) . . ?
C2 C4 F7 120.3(4) 2_565 . ?
C3 C4 F7 118.5(4) . . ?
C3 C4 C2 121.2(4) . 2_565 ?
C21 C22 C17 117.8(4) . . ?
C38 C22 C17 122.0(4) . . ?
C38 C22 C21 120.2(4) . . ?
H21 C21 C22 119.1(3) . . ?
C20 C21 C22 121.7(4) . . ?
C20 C21 H21 119.1(3) . . ?
C4 C2 I5 120.9(4) 2_565 . ?
C3 C2 I5 122.3(3) . . ?
C3 C2 C4 116.8(4) . 2_565 ?
C32 C33 C28 118.0(4) . . ?
C35 C33 C28 121.6(4) . . ?
C35 C33 C32 120.4(5) . . ?
C19 C18 C17 118.4(4) . . ?
C37 C18 C17 121.9(4) . . ?
C37 C18 C19 119.7(4) . . ?
C10 C9 F13 117.9(4) . . ?
C8 C9 F13 120.5(4) 2_676 . ?
C8 C9 C10 121.6(4) 2_676 . ?
C42 C43 Au1 124.9(4) . . ?
C44 C43 Au1 118.8(4) . . ?
C44 C43 C42 116.3(5) . . ?
C9 C10 F12 118.6(4) . . ?
C8 C10 F12 120.5(4) . . ?
C8 C10 C9 120.9(4) . . ?
C4 C3 F6 118.2(4) . . ?
C2 C3 F6 119.9(4) . . ?
C2 C3 C4 122.0(4) . . ?
H19 C19 C18 119.3(3) . . ?
C20 C19 C18 121.4(4) . . ?
C20 C19 H19 119.3(3) . . ?
H25a C25 N26 111.3(3) . . ?
H25b C25 N26 111.3(3) . . ?
H25b C25 H25a 109.2 . . ?
C24 C25 N26 102.2(3) . . ?
C24 C25 H25a 111.3(3) . . ?
C24 C25 H25b 111.3(3) . . ?
H38a C38 C22 109.5 . . ?
H38b C38 C22 109.5 . . ?
H38b C38 H38a 109.5 . . ?
H38c C38 C22 109.5 . . ?
H38c C38 H38a 109.5 . . ?
H38c C38 H38b 109.5 . . ?
C19 C20 C21 118.6(4) . . ?
C39 C20 C21 122.2(4) . . ?
C39 C20 C19 119.2(4) . . ?
C9 C8 I11 121.5(4) 2_676 . ?
C10 C8 I11 120.9(3) . . ?
C10 C8 C9 117.5(4) . 2_676 ?
C33 C28 N26 120.0(4) . . ?
C29 C28 N26 118.4(4) . . ?
C29 C28 C33 121.6(4) . . ?
C34 C29 C28 121.8(4) . . ?
C30 C29 C28 118.1(5) . . ?
C30 C29 C34 120.2(5) . . ?
H32 C32 C33 119.1(3) . . ?
C31 C32 C33 121.9(5) . . ?
C31 C32 H32 119.1(3) . . ?
C25 C24 N23 101.1(4) . . ?
H24a C24 N23 111.5(3) . . ?
H24a C24 C25 111.5(3) . . ?
H24b C24 N23 111.5(3) . . ?
H24b C24 C25 111.5(3) . . ?
H24b C24 H24a 109.4 . . ?
H35a C35 C33 109.5 . . ?
H35b C35 C33 109.5 . . ?
H35b C35 H35a 109.5 . . ?
H35c C35 C33 109.5 . . ?
H35c C35 H35a 109.5 . . ?
H35c C35 H35b 109.5 . . ?
H42 C42 C43 119.1(3) . . ?
C41 C42 C43 121.8(6) . . ?
C41 C42 H42 119.1(4) . . ?
C30 C31 C32 118.1(5) . . ?
C36 C31 C32 121.1(5) . . ?
C36 C31 C30 120.9(5) . . ?
H39a C39 C20 109.5 . . ?
H39b C39 C20 109.5 . . ?
H39b C39 H39a 109.5 . . ?
H39c C39 C20 109.5 . . ?
H39c C39 H39a 109.5 . . ?
H39c C39 H39b 109.5 . . ?
H34a C34 C29 109.5 . . ?
H34b C34 C29 109.5 . . ?
H34b C34 H34a 109.5 . . ?
H34c C34 C29 109.5 . . ?
H34c C34 H34a 109.5 . . ?
H34c C34 H34b 109.5 . . ?
C31 C30 C29 122.4(5) . . ?
H30 C30 C29 118.8(3) . . ?
H30 C30 C31 118.8(3) . . ?
H37a C37 C18 109.5 . . ?
H37b C37 C18 109.5 . . ?
H37b C37 H37a 109.5 . . ?
H37c C37 C18 109.5 . . ?
H37c C37 H37a 109.5 . . ?
H37c C37 H37b 109.5 . . ?
H41 C41 C42 120.2(4) . . ?
C40 C41 C42 119.7(6) . . ?
C40 C41 H41 120.2(4) . . ?
H44 C44 C43 118.9(3) . . ?
C45 C44 C43 122.1(6) . . ?
C45 C44 H44 118.9(4) . . ?
H36a C36 C31 109.5 . . ?
H36b C36 C31 109.5 . . ?
H36b C36 H36a 109.5 . . ?
H36c C36 C31 109.5 . . ?
H36c C36 H36a 109.5 . . ?
H36c C36 H36b 109.5 . . ?
H45 C45 C44 120.0(4) . . ?
C40 C45 C44 119.9(6) . . ?
C40 C45 H45 120.0(4) . . ?
C45 C40 C41 120.2(5) . . ?
H40 C40 C41 119.9(4) . . ?
H40 C40 C45 119.9(4) . . ?
H1aa C1 Cl1 111.7(2) . . ?
H1ab C1 Cl1 111.7(3) . . ?
H1ab C1 H1aa 109.5 . . ?
H1bc C1 Cl1 107.7(2) . . ?
H1bc C1 H1aa 4.3 . . ?
H1bc C1 H1ab 112.9 . . ?
H1bd C1 Cl1 107.7(3) . . ?
H1bd C1 H1aa 104.0 . . ?
H1bd C1 H1ab 9.7 . . ?
H1bd C1 H1bc 107.1 . . ?
Cl2 C1 Cl1 100.3(6) . . ?
Cl2 C1 H1aa 111.7(5) . . ?
Cl2 C1 H1ab 111.7(4) . . ?
Cl2 C1 H1bc 111.8(5) . . ?
Cl2 C1 H1bd 121.4(4) . . ?
Cl3 C1 Cl1 118.5(6) . . ?
Cl3 C1 H1aa 106.2(5) . . ?
Cl3 C1 H1ab 98.2(4) . . ?
Cl3 C1 H1bc 107.7(5) . . ?
Cl3 C1 H1bd 107.7(4) . . ?
Cl3 C1 Cl2 19.0(6) . . ?

loop_
_geom_bond_atom_site_label_1
_geom_bond_atom_site_label_2
_geom_bond_distance
_geom_bond_site_symmetry_2
_geom_bond_publ_flag
Au1 I5 3.2554(3) . ?
Au1 C27 2.041(4) . ?
Au1 C43 2.039(5) . ?
I5 C2 2.092(5) . ?
I11 C8 2.090(4) . ?
F6 C3 1.355(5) . ?
F7 C4 1.346(5) . ?
F12 C10 1.344(5) . ?
F13 C9 1.344(6) . ?
N23 C17 1.439(5) . ?
N23 C27 1.318(6) . ?
N23 C24 1.485(5) . ?
N26 C27 1.340(5) . ?
N26 C25 1.467(6) . ?
N26 C28 1.438(6) . ?
C17 C22 1.389(6) . ?
C17 C18 1.397(6) . ?
C4 C2 1.389(6) 2_565 ?
C4 C3 1.375(7) . ?
C22 C21 1.396(6) . ?
C22 C38 1.505(6) . ?
C21 H21 0.9500 . ?
C21 C20 1.389(7) . ?
C2 C3 1.384(7) . ?
C33 C28 1.389(7) . ?
C33 C32 1.406(7) . ?
C33 C35 1.510(7) . ?
C18 C19 1.383(6) . ?
C18 C37 1.508(7) . ?
C9 C10 1.391(6) . ?
C9 C8 1.370(7) 2_676 ?
C43 C42 1.403(7) . ?
C43 C44 1.401(7) . ?
C10 C8 1.383(7) . ?
C19 H19 0.9500 . ?
C19 C20 1.400(7) . ?
C25 H25a 0.9900 . ?
C25 H25b 0.9900 . ?
C25 C24 1.533(6) . ?
C38 H38a 0.9800 . ?
C38 H38b 0.9800 . ?
C38 H38c 0.9800 . ?
C20 C39 1.511(6) . ?
C28 C29 1.393(7) . ?
C29 C34 1.503(7) . ?
C29 C30 1.391(7) . ?
C32 H32 0.9500 . ?
C32 C31 1.382(8) . ?
C24 H24a 0.9900 . ?
C24 H24b 0.9900 . ?
C35 H35a 0.9800 . ?
C35 H35b 0.9800 . ?
C35 H35c 0.9800 . ?
C42 H42 0.9500 . ?
C42 C41 1.398(8) . ?
C31 C30 1.381(8) . ?
C31 C36 1.505(7) . ?
C39 H39a 0.9800 . ?
C39 H39b 0.9800 . ?
C39 H39c 0.9800 . ?
C34 H34a 0.9800 . ?
C34 H34b 0.9800 . ?
C34 H34c 0.9800 . ?
C30 H30 0.9500 . ?
C37 H37a 0.9800 . ?
C37 H37b 0.9800 . ?
C37 H37c 0.9800 . ?
C41 H41 0.9500 . ?
C41 C40 1.381(11) . ?
C44 H44 0.9500 . ?
C44 C45 1.392(8) . ?
C36 H36a 0.9800 . ?
C36 H36b 0.9800 . ?
C36 H36c 0.9800 . ?
C45 H45 0.9500 . ?
C45 C40 1.372(11) . ?
C40 H40 0.9500 . ?
Cl1 C1 1.749(7) . ?
C1 H1aa 0.9900 . ?
C1 H1ab 0.9900 . ?
C1 H1bc 0.9900 . ?
C1 H1bd 0.9900 . ?
C1 Cl2 1.969(15) . ?
C1 Cl3 1.622(11) . ?

loop_
_geom_torsion_atom_site_label_1
_geom_torsion_atom_site_label_2
_geom_torsion_atom_site_label_3
_geom_torsion_atom_site_label_4
_geom_torsion
_geom_torsion_site_symmetry_1
_geom_torsion_site_symmetry_2
_geom_torsion_site_symmetry_3
_geom_torsion_site_symmetry_4
_geom_torsion_publ_flag
Au1 C27 N23 C17 -5.4(5) . . . . ?
Au1 C27 N23 C24 -178.2(4) . . . . ?
Au1 C27 N26 C25 -171.0(4) . . . . ?
Au1 C27 N26 C28 2.6(4) . . . . ?
Au1 C43 C42 C41 -177.0(4) . . . . ?
Au1 C43 C44 C45 177.2(4) . . . . ?
I5 C2 C4 F7 -1.9(4) . . 2_565 2_565 ?
I5 C2 C4 C3 177.9(3) . . 2_565 2_565 ?
I5 C2 C3 F6 2.6(4) . . . . ?
I5 C2 C3 C4 -177.9(3) . . . . ?
I11 C8 C9 F13 -0.7(4) . . 2_676 2_676 ?
I11 C8 C9 C10 177.7(3) . . 2_676 2_676 ?
I11 C8 C10 F12 3.7(3) . . . . ?
I11 C8 C10 C9 -177.7(3) . . . . ?
F6 C3 C4 F7 -0.0(5) . . . . ?
F6 C3 C4 C2 179.8(4) . . . 2_565 ?
F6 C3 C2 C4 -179.8(4) . . . 2_565 ?
F7 C4 C2 C3 179.6(4) . . 2_565 2_565 ?
F7 C4 C3 C2 -179.6(4) . . . . ?
F12 C10 C9 F13 -1.0(4) . . . . ?
F12 C10 C9 C8 177.5(4) . . . 2_676 ?
F12 C10 C8 C9 -177.5(4) . . . 2_676 ?
F13 C9 C10 C8 -179.6(4) . . . . ?
F13 C9 C8 C10 179.5(4) . . 2_676 2_676 ?
N23 C17 C22 C21 -179.9(4) . . . . ?
N23 C17 C22 C38 0.9(5) . . . . ?
N23 C17 C18 C19 179.4(4) . . . . ?
N23 C17 C18 C37 -1.0(5) . . . . ?
N23 C27 N26 C25 6.0(4) . . . . ?
N23 C27 N26 C28 179.6(3) . . . . ?
N23 C24 C25 N26 14.8(4) . . . . ?
N26 C28 C33 C32 178.6(4) . . . . ?
N26 C28 C33 C35 -0.8(5) . . . . ?
N26 C28 C29 C34 0.5(5) . . . . ?
N26 C28 C29 C30 -179.3(4) . . . . ?
C17 C22 C21 C20 0.9(5) . . . . ?
C17 C18 C19 C20 0.1(5) . . . . ?
C4 C2 C3 C4 -0.2(4) 2_565 . . . ?
C4 C3 C2 C4 -0.2(4) . . . 2_565 ?
C22 C21 C20 C19 0.2(5) . . . . ?
C22 C21 C20 C39 -179.1(4) . . . . ?
C21 C20 C19 C18 -0.7(5) . . . . ?
C33 C28 C29 C34 -179.5(4) . . . . ?
C33 C28 C29 C30 0.6(5) . . . . ?
C33 C32 C31 C30 -1.3(6) . . . . ?
C33 C32 C31 C36 178.1(5) . . . . ?
C18 C19 C20 C39 178.6(5) . . . . ?
C9 C10 C8 C9 1.1(4) . . . 2_676 ?
C9 C8 C10 C9 1.1(4) 2_676 . . . ?
C43 C42 C41 C40 -0.4(6) . . . . ?
C43 C44 C45 C40 0.3(6) . . . . ?
C28 C29 C30 C31 -0.3(5) . . . . ?
C29 C30 C31 C32 0.6(6) . . . . ?
C29 C30 C31 C36 -178.9(5) . . . . ?
C42 C41 C40 C45 -0.9(6) . . . . ?
C41 C40 C45 C44 0.9(7) . . . . ?
